data_2235666
loop_
_publ_author_name
'Zhang, Nai-Qiang'
'Li, Ping'
'Dong, Jian'
'Chen, Hong-Yu'

_publ_section_title
;
 Phenazinium methyl sulfate
;
_journal_coeditor_code WM2637
_journal_issue 7
_journal_name_full 'Acta Crystallographica Section E'
_journal_page_first o2101
_journal_paper_doi 10.1107/S1600536812026025
_journal_volume 68
_journal_year 2012
_chemical_formula_iupac 'C12 H9 N2 +, C H3 O4 S -'
_chemical_formula_moiety 'C12 H9 N2, C H3 O4 S'
_chemical_formula_sum 'C13 H12 N2 O4 S'
_chemical_formula_weight 292.31
_chemical_name_systematic
;
Phenazinium methyl sulfate
;
_space_group_IT_number 2
_symmetry_cell_setting triclinic
_symmetry_space_group_name_Hall '-P 1'
_symmetry_space_group_name_H-M 'P -1'
_atom_sites_solution_hydrogens geom
_atom_sites_solution_primary direct
_atom_sites_solution_secondary difmap
_audit_creation_method SHELXL-97
_cell_angle_alpha 95.241(5)
_cell_angle_beta 90.336(5)
_cell_angle_gamma 93.691(5)
_cell_formula_units_Z 2
_cell_length_a 5.818(5)
_cell_length_b 9.667(5)
_cell_length_c 11.460(5)
_cell_measurement_reflns_used 4012
_cell_measurement_temperature 293(2)
_cell_measurement_theta_max 14.14
_cell_measurement_theta_min 0.42
_cell_volume 640.5(7)
_computing_cell_refinement 'SAINT (Bruker, 2005)'
_computing_data_collection 'APEX2 (Bruker, 2005)'
_computing_data_reduction 'SAINT (Bruker, 2005)'
_computing_molecular_graphics 'XP in SHELXTL (Sheldrick, 2008)'
_computing_publication_material 'publCIF (Westrip, 2010)'
_computing_structure_refinement 'SHELXL97 (Sheldrick, 2008)'
_computing_structure_solution 'SIR97 (Altomare et al., 1999)'
_diffrn_ambient_temperature 293(2)
_diffrn_measured_fraction_theta_full 0.981
_diffrn_measured_fraction_theta_max 0.981
_diffrn_measurement_device_type 'Bruker APEXII CCD'
_diffrn_measurement_method '\f- and \w-'
_diffrn_radiation_monochromator graphite
_diffrn_radiation_source 'fine-focus sealed tube'
_diffrn_radiation_type MoK\a
_diffrn_radiation_wavelength 0.71069
_diffrn_reflns_av_R_equivalents 0.1271
_diffrn_reflns_av_sigmaI/netI 0.0851
_diffrn_reflns_limit_h_max 6
_diffrn_reflns_limit_h_min -7
_diffrn_reflns_limit_k_max 11
_diffrn_reflns_limit_k_min -12
_diffrn_reflns_limit_l_max 12
_diffrn_reflns_limit_l_min -14
_diffrn_reflns_number 3642
_diffrn_reflns_theta_full 26.37
_diffrn_reflns_theta_max 26.37
_diffrn_reflns_theta_min 2.12
_diffrn_standards_number 0
_exptl_absorpt_coefficient_mu 0.268
_exptl_absorpt_correction_T_max 0.9653
_exptl_absorpt_correction_T_min 0.9512
_exptl_absorpt_correction_type multi-scan
_exptl_absorpt_process_details '(<i>SADABS</i>; Bruker, 2005)'
_exptl_crystal_colour yellow
_exptl_crystal_density_diffrn 1.516
_exptl_crystal_density_method 'not measured'
_exptl_crystal_description block
_exptl_crystal_F_000 304
_exptl_crystal_size_max 0.18
_exptl_crystal_size_mid 0.15
_exptl_crystal_size_min 0.12
_refine_diff_density_max 0.538
_refine_diff_density_min -0.719
_refine_ls_extinction_method none
_refine_ls_goodness_of_fit_ref 1.069
_refine_ls_hydrogen_treatment constr
_refine_ls_matrix_type full
_refine_ls_number_parameters 191
_refine_ls_number_reflns 2572
_refine_ls_number_restraints 0
_refine_ls_restrained_S_all 1.069
_refine_ls_R_factor_all 0.0705
_refine_ls_R_factor_gt 0.0658
_refine_ls_shift/su_max 0.000
_refine_ls_shift/su_mean 0.000
_refine_ls_structure_factor_coef Fsqd
_refine_ls_weighting_details 'calc w=1/[\s^2^(Fo^2^)+(0.1118P)^2^+0.2488P] where P=(Fo^2^+2Fc^2^)/3'
_refine_ls_weighting_scheme calc
_refine_ls_wR_factor_gt 0.1787
_refine_ls_wR_factor_ref 0.1853
_reflns_number_gt 2266
_reflns_number_total 2572
_reflns_threshold_expression I>2\s(I)
_cod_data_source_file wm2637.cif
_cod_data_source_block I
_cod_database_code 2235666
_cod_database_fobs_code 2235666

loop_
_symmetry_equiv_pos_as_xyz
'x, y, z'
'-x, -y, -z'

loop_
_atom_site_type_symbol
_atom_site_label
_atom_site_fract_x
_atom_site_fract_y
_atom_site_fract_z
_atom_site_U_iso_or_equiv
_atom_site_adp_type
_atom_site_calc_flag
_atom_site_refinement_flags
_atom_site_occupancy
_atom_site_symmetry_multiplicity
_atom_site_disorder_assembly
_atom_site_disorder_group
N N1 0.3313(3) 0.1672(2) 0.84021(18) 0.0391(5) Uani d . 1 1 . .
H H101 0.2116 0.2132 0.8318 0.047 Uiso calc R 1 1 . .
N N2 0.7148(3) 0.0191(2) 0.86741(19) 0.0432(5) Uani d . 1 1 . .
C C1 0.4340(4) 0.3195(3) 1.0121(2) 0.0447(6) Uani d . 1 1 . .
H H100 0.3031 0.3686 1.0053 0.054 Uiso calc R 1 1 . .
C C2 0.5880(5) 0.3558(3) 1.1006(2) 0.0512(6) Uani d . 1 1 . .
H H2 0.5613 0.4302 1.1550 0.061 Uiso calc R 1 1 . .
C C3 0.7895(5) 0.2821(3) 1.1116(2) 0.0508(6) Uani d . 1 1 . .
H H3 0.8952 0.3112 1.1714 0.061 Uiso calc R 1 1 . .
C C4 0.8303(4) 0.1705(3) 1.0367(2) 0.0461(6) Uani d . 1 1 . .
H H4 0.9602 0.1214 1.0468 0.055 Uiso calc R 1 1 . .
C C5 0.6737(4) 0.1283(2) 0.9423(2) 0.0380(5) Uani d . 1 1 . .
C C6 0.4758(4) 0.2065(2) 0.9312(2) 0.0372(5) Uani d . 1 1 . .
C C7 0.3673(4) 0.0595(3) 0.7627(2) 0.0406(5) Uani d . 1 1 . .
C C8 0.2129(5) 0.0209(3) 0.6681(2) 0.0538(7) Uani d . 1 1 . .
H H8 0.0821 0.0694 0.6588 0.065 Uiso calc R 1 1 . .
C C9 0.2593(6) -0.0875(3) 0.5918(3) 0.0640(8) Uani d . 1 1 . .
H H9 0.1585 -0.1136 0.5292 0.077 Uiso calc R 1 1 . .
C C10 0.4572(6) -0.1629(3) 0.6041(3) 0.0636(8) Uani d . 1 1 . .
H H10 0.4855 -0.2361 0.5487 0.076 Uiso calc R 1 1 . .
C C11 0.6058(5) -0.1301(3) 0.6951(3) 0.0557(7) Uani d . 1 1 . .
H H11 0.7332 -0.1820 0.7032 0.067 Uiso calc R 1 1 . .
C C12 0.5663(4) -0.0160(3) 0.7782(2) 0.0414(5) Uani d . 1 1 . .
S S1 0.88381(9) 0.37619(6) 0.71184(5) 0.0422(3) Uani d . 1 1 . .
O O1A 0.8047(4) 0.5126(3) 0.7145(2) 0.0583(8) Uani d P 0.853(5) 1 A 1
O O2 1.0304(4) 0.3550(2) 0.81033(17) 0.0602(6) Uani d . 1 1 A .
O O3 0.7187(5) 0.2637(3) 0.6816(3) 0.0894(9) Uani d . 1 1 A .
O O4A 1.0400(4) 0.3553(3) 0.59643(19) 0.0545(7) Uani d P 0.853(5) 1 A 1
C C13 1.2319(5) 0.4504(4) 0.5904(3) 0.0679(9) Uani d . 1 1 . .
H H13A 1.1875 0.5429 0.6129 0.102 Uiso calc R 1 1 A 1
H H13B 1.2884 0.4454 0.5117 0.102 Uiso calc R 1 1 A 1
H H13C 1.3507 0.4278 0.6426 0.102 Uiso calc R 1 1 A 1
O O1B 1.035(3) 0.4806(16) 0.6513(14) 0.063(5) Uiso d P 0.147(5) 1 A 2
O O4B 0.718(3) 0.4697(18) 0.7705(17) 0.069(5) Uiso d P 0.147(5) 1 A 2

loop_
_atom_site_aniso_label
_atom_site_aniso_U_11
_atom_site_aniso_U_22
_atom_site_aniso_U_33
_atom_site_aniso_U_12
_atom_site_aniso_U_13
_atom_site_aniso_U_23
N1 0.0301(9) 0.0466(11) 0.0416(10) 0.0090(8) -0.0058(8) 0.0053(8)
N2 0.0344(10) 0.0489(12) 0.0471(11) 0.0108(8) -0.0026(9) 0.0032(9)
C1 0.0416(13) 0.0469(13) 0.0465(13) 0.0125(10) -0.0029(11) 0.0034(10)
C2 0.0561(15) 0.0510(14) 0.0457(14) 0.0085(12) -0.0037(12) -0.0027(11)
C3 0.0452(14) 0.0609(16) 0.0455(13) 0.0025(12) -0.0137(11) 0.0018(11)
C4 0.0337(12) 0.0571(15) 0.0487(13) 0.0088(10) -0.0081(11) 0.0077(11)
C5 0.0285(10) 0.0443(12) 0.0420(12) 0.0061(9) -0.0010(9) 0.0063(9)
C6 0.0313(11) 0.0426(12) 0.0389(11) 0.0054(9) -0.0021(9) 0.0073(9)
C7 0.0347(11) 0.0465(13) 0.0406(12) 0.0027(9) -0.0030(10) 0.0041(10)
C8 0.0491(15) 0.0617(16) 0.0497(14) 0.0034(12) -0.0147(12) 0.0017(12)
C9 0.0687(19) 0.0686(19) 0.0517(16) 0.0006(15) -0.0150(14) -0.0065(14)
C10 0.072(2) 0.0604(17) 0.0547(16) 0.0045(15) 0.0017(15) -0.0138(13)
C11 0.0527(15) 0.0530(15) 0.0603(16) 0.0112(12) 0.0039(13) -0.0057(12)
C12 0.0346(11) 0.0471(13) 0.0424(12) 0.0040(9) 0.0013(10) 0.0029(10)
S1 0.0289(3) 0.0536(4) 0.0452(4) 0.0116(2) -0.0043(2) 0.0049(3)
O1A 0.0508(14) 0.0665(16) 0.0608(15) 0.0302(12) -0.0018(12) 0.0050(12)
O2 0.0572(12) 0.0763(14) 0.0491(11) 0.0274(10) -0.0149(9) 0.0008(9)
O3 0.0926(19) 0.0844(18) 0.0879(18) -0.0211(15) -0.0266(16) 0.0104(14)
O4A 0.0513(13) 0.0639(15) 0.0479(13) 0.0122(11) 0.0020(10) -0.0033(10)
C13 0.0365(13) 0.107(3) 0.0619(17) 0.0065(15) 0.0059(13) 0.0143(17)

loop_
_atom_type_symbol
_atom_type_description
_atom_type_scat_dispersion_real
_atom_type_scat_dispersion_imag
_atom_type_scat_source
C C 0.0033 0.0016 'International Tables Vol C Tables 4.2.6.8 and 6.1.1.4'
H H 0.0000 0.0000 'International Tables Vol C Tables 4.2.6.8 and 6.1.1.4'
N N 0.0061 0.0033 'International Tables Vol C Tables 4.2.6.8 and 6.1.1.4'
O O 0.0106 0.0060 'International Tables Vol C Tables 4.2.6.8 and 6.1.1.4'
S S 0.1246 0.1234 'International Tables Vol C Tables 4.2.6.8 and 6.1.1.4'

loop_
_geom_angle_atom_site_label_1
_geom_angle_atom_site_label_2
_geom_angle_atom_site_label_3
_geom_angle
C7 N1 C6 122.4(2)
C7 N1 H101 118.8
C6 N1 H101 118.8
C5 N2 C12 118.3(2)
C2 C1 C6 118.8(2)
C2 C1 H100 120.6
C6 C1 H100 120.6
C1 C2 C3 121.2(2)
C1 C2 H2 119.4
C3 C2 H2 119.4
C4 C3 C2 121.2(2)
C4 C3 H3 119.4
C2 C3 H3 119.4
C3 C4 C5 119.7(2)
C3 C4 H4 120.1
C5 C4 H4 120.1
N2 C5 C4 119.9(2)
N2 C5 C6 122.1(2)
C4 C5 C6 118.0(2)
N1 C6 C1 121.5(2)
N1 C6 C5 117.4(2)
C1 C6 C5 121.1(2)
N1 C7 C8 121.1(2)
N1 C7 C12 118.1(2)
C8 C7 C12 120.9(2)
C9 C8 C7 118.5(3)
C9 C8 H8 120.7
C7 C8 H8 120.7
C8 C9 C10 121.8(3)
C8 C9 H9 119.1
C10 C9 H9 119.1
C11 C10 C9 121.1(3)
C11 C10 H10 119.5
C9 C10 H10 119.5
C10 C11 C12 119.6(3)
C10 C11 H11 120.2
C12 C11 H11 120.2
N2 C12 C11 120.2(2)
N2 C12 C7 121.7(2)
C11 C12 C7 118.1(2)
O3 S1 O1A 116.76(18)
O3 S1 O2 113.70(16)
O1A S1 O2 114.03(13)
O3 S1 O4B 95.5(7)
O1A S1 O4B 37.2(7)
O2 S1 O4B 100.4(7)
O3 S1 O1B 138.7(6)
O1A S1 O1B 64.2(6)
O2 S1 O1B 100.5(6)
O4B S1 O1B 100.4(10)
O3 S1 O4A 97.18(17)
O1A S1 O4A 106.51(15)
O2 S1 O4A 106.33(13)
O4B S1 O4A 142.5(8)
O1B S1 O4A 49.6(6)
C13 O4A S1 116.1(2)

loop_
_geom_bond_atom_site_label_1
_geom_bond_atom_site_label_2
_geom_bond_distance
N1 C7 1.333(3)
N1 C6 1.347(3)
N1 H101 0.8600
N2 C5 1.333(3)
N2 C12 1.340(3)
C1 C2 1.355(4)
C1 C6 1.401(3)
C1 H100 0.9300
C2 C3 1.421(4)
C2 H2 0.9300
C3 C4 1.350(4)
C3 H3 0.9300
C4 C5 1.424(3)
C4 H4 0.9300
C5 C6 1.429(3)
C7 C8 1.412(3)
C7 C12 1.426(4)
C8 C9 1.345(4)
C8 H8 0.9300
C9 C10 1.415(5)
C9 H9 0.9300
C10 C11 1.353(4)
C10 H10 0.9300
C11 C12 1.422(4)
C11 H11 0.9300
S1 O3 1.421(3)
S1 O1A 1.423(2)
S1 O2 1.448(2)
S1 O4B 1.486(18)
S1 O1B 1.516(16)
S1 O4A 1.614(2)
O4A C13 1.406(4)
C13 H13A 0.9600
C13 H13B 0.9600
C13 H13C 0.9600

loop_
_geom_hbond_atom_site_label_D
_geom_hbond_atom_site_label_H
_geom_hbond_atom_site_label_A
_geom_hbond_site_symmetry_A
_geom_hbond_distance_DH
_geom_hbond_distance_HA
_geom_hbond_distance_DA
_geom_hbond_angle_DHA
N1 H101 O2 1_455 0.86 1.818 2.647(5) 161.37

loop_
_geom_torsion_atom_site_label_1
_geom_torsion_atom_site_label_2
_geom_torsion_atom_site_label_3
_geom_torsion_atom_site_label_4
_geom_torsion
C6 C1 C2 C3 0.4(4)
C1 C2 C3 C4 -2.3(5)
C2 C3 C4 C5 2.3(4)
C12 N2 C5 C4 -178.6(2)
C12 N2 C5 C6 1.0(4)
C3 C4 C5 N2 179.2(2)
C3 C4 C5 C6 -0.5(4)
C7 N1 C6 C1 -179.6(2)
C7 N1 C6 C5 0.3(4)
C2 C1 C6 N1 -178.8(2)
C2 C1 C6 C5 1.4(4)
N2 C5 C6 N1 -0.9(4)
C4 C5 C6 N1 178.8(2)
N2 C5 C6 C1 178.9(2)
C4 C5 C6 C1 -1.4(4)
C6 N1 C7 C8 -179.9(2)
C6 N1 C7 C12 0.2(4)
N1 C7 C8 C9 179.2(3)
C12 C7 C8 C9 -0.9(4)
C7 C8 C9 C10 0.0(5)
C8 C9 C10 C11 1.3(6)
C9 C10 C11 C12 -1.6(5)
C5 N2 C12 C11 178.9(2)
C5 N2 C12 C7 -0.5(4)
C10 C11 C12 N2 -178.7(3)
C10 C11 C12 C7 0.7(4)
N1 C7 C12 N2 -0.1(4)
C8 C7 C12 N2 180.0(2)
N1 C7 C12 C11 -179.5(2)
C8 C7 C12 C11 0.6(4)
O3 S1 O4A C13 179.8(2)
O1A S1 O4A C13 59.1(3)
O2 S1 O4A C13 -62.9(3)
O4B S1 O4A C13 70.9(11)
O1B S1 O4A C13 27.2(8)
